data_7107492
loop_
_publ_author_name
'Klaus Harrar'
'Oliver Reiser'

_publ_section_title
;
 Enantioselective Synthesis of (-)-Paeonilide
;
_journal_name_full 'Chem. Commun.'
_journal_page_first 3457
_journal_paper_doi 10.1039/c2cc18172j
_journal_volume 48
_journal_year 2012
_chemical_compound_source 'see text'
_chemical_formula_moiety 'C7 H8 O5'
_chemical_formula_sum 'C7 H8 O5'
_chemical_formula_weight 172.13
_chemical_name_systematic ?
_space_group_IT_number 14
_symmetry_cell_setting monoclinic
_symmetry_Int_Tables_number 14
_symmetry_space_group_name_Hall '-P 2yn'
_symmetry_space_group_name_H-M 'P 1 21/n 1'
_atom_sites_solution_hydrogens geom
_atom_sites_solution_primary direct
_atom_sites_solution_secondary difmap
_cell_angle_alpha 90
_cell_angle_beta 103.704(3)
_cell_angle_gamma 90
_cell_formula_units_Z 4
_cell_length_a 5.39904(17)
_cell_length_b 14.8577(4)
_cell_length_c 8.6593(3)
_cell_measurement_reflns_used 1663
_cell_measurement_temperature 123
_cell_measurement_theta_max 75.5879
_cell_measurement_theta_min 2.9718
_cell_volume 674.85(4)
_computing_cell_refinement
;
CrysAlisPro, Oxford Diffraction Ltd.,
Version 1.171.34.44 (release 25-10-2010 CrysAlis171 .NET)
;
_computing_data_collection
;
CrysAlisPro, Oxford Diffraction Ltd.,
Version 1.171.34.44 (release 25-10-2010 CrysAlis171 .NET)
;
_computing_data_reduction
;
CrysAlisPro, Oxford Diffraction Ltd.,
Version 1.171.34.44 (release 25-10-2010 CrysAlis171 .NET)
;
_computing_molecular_graphics 'PLATON (Spek, 1990)'
_computing_publication_material 'PLATON (Spek, 2003)'
_computing_structure_refinement 'SHELXL-97 (Sheldrick, 2008)'
_computing_structure_solution 'SIR-97 (Altomare, 1999)'
_diffrn_ambient_temperature 123
_diffrn_detector_area_resol_mean 10.3546
_diffrn_measured_fraction_theta_full 0.981
_diffrn_measured_fraction_theta_max 0.981
_diffrn_measurement_device_type 'SuperNova, Single source at offset), Atlas'
_diffrn_measurement_method '\w scans'
_diffrn_radiation_monochromator mirror
_diffrn_radiation_probe x-ray
_diffrn_radiation_source 'SuperNova (Cu) X-ray Source'
_diffrn_radiation_type CuK\a
_diffrn_radiation_wavelength 1.54184
_diffrn_reflns_av_R_equivalents 0.0260
_diffrn_reflns_av_sigmaI/netI 0.0341
_diffrn_reflns_limit_h_max 6
_diffrn_reflns_limit_h_min -5
_diffrn_reflns_limit_k_max 18
_diffrn_reflns_limit_k_min -18
_diffrn_reflns_limit_l_max 10
_diffrn_reflns_limit_l_min -9
_diffrn_reflns_number 2478
_diffrn_reflns_reduction_process
;
;
_diffrn_reflns_theta_full 75.77
_diffrn_reflns_theta_max 75.77
_diffrn_reflns_theta_min 5.96
_exptl_absorpt_coefficient_mu 1.277
_exptl_absorpt_correction_T_max 0.946
_exptl_absorpt_correction_T_min 0.910
_exptl_absorpt_correction_type analytical
_exptl_absorpt_process_details
;
CrysAlisPro, Oxford Diffraction Ltd.,
Version 1.171.33.55 (release 05-01-2010 CrysAlis171 .NET)
Analytical numeric absorption correction using a multifaceted crystal
model based on expressions derived by R.C. Clark & J.S. Reid.
(Clark, R. C. & Reid, J. S. (1995). Acta Cryst. A51, 887-897)
;
_exptl_crystal_colour colourless
_exptl_crystal_density_diffrn 1.694
_exptl_crystal_density_method 'Not Measured'
_exptl_crystal_description prism
_exptl_crystal_F_000 360
_exptl_crystal_size_max 0.1337
_exptl_crystal_size_mid 0.0766
_exptl_crystal_size_min 0.0487
_refine_diff_density_max 0.313
_refine_diff_density_min -0.282
_refine_diff_density_rms 0.067
_refine_ls_extinction_method none
_refine_ls_goodness_of_fit_ref 1.045
_refine_ls_hydrogen_treatment ref
_refine_ls_matrix_type full
_refine_ls_number_parameters 112
_refine_ls_number_reflns 1379
_refine_ls_number_restraints 0
_refine_ls_restrained_S_all 1.045
_refine_ls_R_factor_all 0.0487
_refine_ls_R_factor_gt 0.0444
_refine_ls_shift/su_max 0.000
_refine_ls_shift/su_mean 0.000
_refine_ls_structure_factor_coef Fsqd
_refine_ls_weighting_details 'calc w=1/[\s^2^(Fo^2^)+(0.0767P)^2^+0.2700P] where P=(Fo^2^+2Fc^2^)/3'
_refine_ls_weighting_scheme calc
_refine_ls_wR_factor_gt 0.1187
_refine_ls_wR_factor_ref 0.1250
_reflns_number_gt 1247
_reflns_number_total 1379
_reflns_threshold_expression I>2\s(I)
_cod_data_source_file c2cc18172j.txt
_cod_data_source_block k067
_cod_original_sg_symbol_H-M 'P 21/n'
_cod_database_code 7107492

loop_
_space_group_symop_id
_space_group_symop_operation_xyz
1 x,y,z
2 1/2-x,1/2+y,1/2-z
3 -x,-y,-z
4 1/2+x,1/2-y,1/2+z

loop_
_atom_site_aniso_label
_atom_site_aniso_U_11
_atom_site_aniso_U_22
_atom_site_aniso_U_33
_atom_site_aniso_U_23
_atom_site_aniso_U_13
_atom_site_aniso_U_12
C1 0.0185(7) 0.0168(8) 0.0149(7) 0.0007(5) 0.0068(5) -0.0003(5)
C2 0.0217(8) 0.0203(8) 0.0158(7) -0.0016(6) 0.0033(6) 0.0013(6)
C3 0.0155(7) 0.0168(7) 0.0149(7) 0.0012(5) 0.0046(5) 0.0003(5)
C4 0.0148(7) 0.0142(7) 0.0165(7) -0.0011(5) 0.0052(5) 0.0007(5)
C5 0.0181(7) 0.0162(7) 0.0156(7) 0.0001(5) 0.0056(5) 0.0031(5)
C6 0.0170(7) 0.0157(7) 0.0153(7) -0.0015(5) 0.0033(5) 0.0007(5)
C7 0.0208(7) 0.0180(7) 0.0116(7) -0.0004(5) 0.0088(5) 0.0009(6)
O1 0.0207(6) 0.0204(6) 0.0155(6) 0.0005(4) 0.0019(4) 0.0048(4)
O2 0.0164(5) 0.0182(6) 0.0178(6) 0.0021(4) 0.0066(4) 0.0033(4)
O3 0.0231(6) 0.0243(6) 0.0190(6) 0.0037(4) 0.0112(4) 0.0046(4)
O4 0.0268(6) 0.0179(6) 0.0251(6) -0.0012(5) 0.0036(5) -0.0015(5)
O5 0.0198(6) 0.0190(6) 0.0243(6) 0.0012(4) 0.0051(4) 0.0018(4)

loop_
_atom_site_label
_atom_site_type_symbol
_atom_site_thermal_displace_type
_atom_site_fract_x
_atom_site_fract_y
_atom_site_fract_z
_atom_site_occupancy
_atom_site_U_iso_or_equiv
_atom_site_calc_flag
_atom_site_refinement_flags
H1 H Uiso -0.04060 0.34700 0.39630 1.000 0.0190 calc R
H2A H Uiso 0.44620 0.42540 0.39970 1.000 0.0230 calc R
H2B H Uiso 0.36090 0.37580 0.54420 1.000 0.0230 calc R
H3 H Uiso 0.23750 0.20250 0.22800 1.000 0.0190 calc R
H4 H Uiso -0.09410 0.29640 0.14090 1.000 0.0180 calc R
H5A H Uiso -0.01330 0.39020 -0.04480 1.000 0.0200 calc R
H5B H Uiso 0.17480 0.45050 0.08730 1.000 0.0200 calc R
H5O H Uiso -0.315(5) 0.5365(18) 0.202(3) 1.000 0.0250 . .
C1 C Uani 0.0681(3) 0.38052(11) 0.33702(17) 1.000 0.0163(4) . .
C2 C Uani 0.3466(3) 0.37462(11) 0.42812(18) 1.000 0.0195(4) . .
C3 C Uani 0.2972(3) 0.26628(10) 0.22916(18) 1.000 0.0156(4) . .
C4 C Uani 0.0683(3) 0.33044(10) 0.18065(17) 1.000 0.0149(4) . .
C5 C Uani 0.1324(3) 0.38828(11) 0.04929(17) 1.000 0.0164(4) . .
C6 C Uani 0.3587(3) 0.34357(10) 0.00906(18) 1.000 0.0161(4) . .
C7 C Uani -0.0291(3) 0.47575(10) 0.30728(17) 1.000 0.0160(4) . .
O1 O Uani 0.4366(2) 0.28968(8) 0.38035(13) 1.000 0.0193(3) . .
O2 O Uani 0.4524(2) 0.27869(8) 0.11306(13) 1.000 0.0170(3) . .
O3 O Uani 0.4550(2) 0.36134(9) -0.10044(14) 1.000 0.0211(3) . .
O4 O Uani 0.0968(2) 0.54270(8) 0.34702(14) 1.000 0.0237(3) . .
O5 O Uani -0.2719(2) 0.47816(8) 0.22598(14) 1.000 0.0211(3) . .

loop_
_atom_type_symbol
_atom_type_description
_atom_type_scat_dispersion_real
_atom_type_scat_dispersion_imag
_atom_type_scat_source
O O 0.0492 0.0322 'International Tables Vol C Tables 4.2.6.8 and 6.1.1.4'
H H 0.0000 0.0000 'International Tables Vol C Tables 4.2.6.8 and 6.1.1.4'
C C 0.0181 0.0091 'International Tables Vol C Tables 4.2.6.8 and 6.1.1.4'

loop_
_geom_angle_atom_site_label_1
_geom_angle_atom_site_label_2
_geom_angle_atom_site_label_3
_geom_angle
_geom_angle_publ_flag
C2 C1 H1 109.00 no
C2 C1 C4 102.72(13) no
C2 C1 C7 113.71(13) no
C4 C1 H1 109.00 no
C4 C1 C7 111.97(12) no
C7 C1 H1 109.00 no
H2A C2 H2B 109.00 no
C1 C2 H2A 111.00 no
C1 C2 H2B 111.00 no
O1 C2 H2A 111.00 no
O1 C2 H2B 111.00 no
O1 C2 C1 104.99(12) yes
C4 C3 H3 110.00 no
O1 C3 H3 110.00 no
O1 C3 C4 108.83(12) yes
O1 C3 O2 110.16(13) yes
O2 C3 H3 110.00 no
O2 C3 C4 106.72(12) yes
C1 C4 H4 111.00 no
C1 C4 C3 103.09(12) no
C1 C4 C5 115.37(13) no
C3 C4 H4 111.00 no
C3 C4 C5 104.04(13) no
C5 C4 H4 111.00 no
H5A C5 H5B 109.00 no
C4 C5 H5A 111.00 no
C4 C5 H5B 111.00 no
C4 C5 C6 105.29(13) no
C6 C5 H5A 111.00 no
C6 C5 H5B 111.00 no
O2 C6 C5 111.23(13) yes
O2 C6 O3 121.36(15) yes
O3 C6 C5 127.41(14) yes
O4 C7 C1 125.01(15) yes
O4 C7 O5 123.01(14) yes
O5 C7 C1 111.95(13) yes
C2 O1 C3 110.09(12) yes
C3 O2 C6 111.54(12) yes
C7 O5 H5O 108.2(17) no

loop_
_geom_bond_atom_site_label_1
_geom_bond_atom_site_label_2
_geom_bond_distance
_geom_bond_publ_flag
C1 H1 1.0000 no
C1 C2 1.526(2) no
C1 C4 1.545(2) no
C1 C7 1.510(2) no
C2 H2A 0.9900 no
C2 H2B 0.9900 no
C3 H3 1.0000 no
C3 C4 1.538(2) no
C4 H4 1.0000 no
C4 C5 1.529(2) no
C5 H5A 0.9900 no
C5 H5B 0.9900 no
C5 C6 1.502(2) no
O1 C2 1.448(2) yes
O1 C3 1.3909(19) yes
O2 C3 1.4649(19) yes
O2 C6 1.3343(19) yes
O3 C6 1.214(2) yes
O4 C7 1.2079(19) yes
O5 H5O 0.91(3) no
O5 C7 1.333(2) yes

loop_
_geom_contact_atom_site_label_1
_geom_contact_atom_site_label_2
_geom_contact_distance
_geom_contact_site_symmetry_2
_geom_contact_publ_flag
H1 C6 3.0900 4_455 no
H1 O2 2.6500 4_455 no
H1 O4 2.8400 3_566 no
H2A O4 2.5300 . no
H2A O5 2.5100 1_655 no
H2B H3 2.5500 4_555 no
H3 H2B 2.5500 4_454 no
H3 H5A 2.5100 4_555 no
H3 O3 2.5500 4_455 no
H3 O4 2.6700 2_545 no
H4 C6 2.9900 1_455 no
H4 O1 2.6300 4_454 no
H4 O2 2.4200 1_455 no
H5A H3 2.5100 4_454 no
H5A H5B 2.5200 3_565 no
H5A C3 3.0600 4_454 no
H5A C7 3.0700 3_565 no
H5A O1 2.7500 4_454 no
H5A O3 2.8300 1_455 no
H5A O4 2.7400 3_565 no
H5B H5A 2.5200 3_565 no
H5B H5B 2.5800 3_565 no
H5B C2 3.0900 . no
H5B C5 2.9900 3_565 no
H5B C7 2.4400 . no
H5B O4 2.7500 . no
H5O C5 2.82(3) 3_565 no
H5O C6 2.52(3) 3_565 no
H5O O3 1.83(3) 3_565 no
C1 O4 3.2763(19) 3_566 no
C2 H5B 3.0900 . no
C2 O4 3.400(2) 3_666 no
C2 O5 3.374(2) 1_655 no
C3 H5A 3.0600 4_555 no
C3 O1 3.2892(19) 4_454 no
C3 O3 3.237(2) 4_455 no
C4 O1 3.0946(18) 4_454 no
C4 O2 3.327(2) 1_455 no
C5 H5B 2.9900 3_565 no
C5 H5O 2.82(3) 3_565 no
C5 O1 3.085(2) 4_454 no
C5 O5 3.236(2) . no
C5 O5 3.3223(19) 3_565 no
C6 H1 3.0900 4_554 no
C6 H4 2.9900 1_655 no
C6 H5O 2.52(3) 3_565 no
C6 O1 3.0252(19) 4_454 no
C6 O5 3.1193(19) 1_655 no
C6 O5 3.3054(19) 3_565 no
C7 H5A 3.0700 3_565 no
C7 H5B 2.4400 . no
C7 C7 3.356(2) 3_566 no
C7 O4 3.1126(19) 3_566 no
O1 H4 2.6300 4_555 no
O1 H5A 2.7500 4_555 no
O1 C3 3.2892(19) 4_555 no
O1 C4 3.0946(18) 4_555 no
O1 C5 3.085(2) 4_555 no
O1 C6 3.0252(19) 4_555 no
O1 O2 3.1920(16) 4_555 no
O2 H1 2.6500 4_554 no
O2 H4 2.4200 1_655 no
O2 C4 3.327(2) 1_655 no
O2 O1 3.1920(16) 4_454 no
O3 H3 2.5500 4_554 no
O3 H5A 2.8300 1_655 no
O3 H5O 1.83(3) 3_565 no
O3 C3 3.237(2) 4_554 no
O3 O5 2.7086(18) 3_565 no
O4 H1 2.8400 3_566 no
O4 H2A 2.5300 . no
O4 H3 2.6700 2_555 no
O4 H5A 2.7400 3_565 no
O4 H5B 2.7500 . no
O4 C1 3.2763(19) 3_566 no
O4 C2 3.400(2) 3_666 no
O4 C7 3.1126(19) 3_566 no
O5 H2A 2.5100 1_455 no
O5 C2 3.374(2) 1_455 no
O5 C5 3.3223(19) 3_565 no
O5 C5 3.236(2) . no
O5 C6 3.3054(19) 3_565 no
O5 C6 3.1193(19) 1_455 no
O5 O3 2.7086(18) 3_565 no

loop_
_geom_hbond_atom_site_label_D
_geom_hbond_atom_site_label_H
_geom_hbond_atom_site_label_A
_geom_hbond_distance_DH
_geom_hbond_distance_HA
_geom_hbond_distance_DA
_geom_hbond_angle_DHA
_geom_hbond_site_symmetry_A
_geom_hbond_publ_flag
C2 H2A O5 0.9900 2.5100 3.374(2) 146.00 1_655 yes
C3 H3 O3 1.0000 2.5500 3.237(2) 126.00 4_455 yes
C4 H4 O2 1.0000 2.4200 3.327(2) 151.00 1_455 yes
O5 H5O O3 0.91(3) 1.83(3) 2.7086(18) 163(2) 3_565 yes

loop_
_geom_torsion_atom_site_label_1
_geom_torsion_atom_site_label_2
_geom_torsion_atom_site_label_3
_geom_torsion_atom_site_label_4
_geom_torsion
_geom_torsion_publ_flag
C1 C4 C5 C6 122.83(14) no
C2 C1 C4 C3 25.72(15) no
C2 C1 C4 C5 -86.98(16) no
C2 C1 C7 O4 1.4(2) no
C2 C1 C7 O5 179.30(12) no
C2 O1 C3 C4 -9.98(16) no
C2 O1 C3 O2 106.70(13) no
C3 C4 C5 C6 10.69(15) no
C3 O1 C2 C1 27.00(16) no
C3 O2 C6 C5 3.76(17) no
C3 O2 C6 O3 -176.95(14) no
C4 C1 C2 O1 -32.22(15) no
C4 C1 C7 O4 -114.45(17) no
C4 C1 C7 O5 63.42(17) no
C4 C5 C6 O2 -9.39(17) no
C4 C5 C6 O3 171.37(16) no
C6 O2 C3 C4 3.47(16) no
C6 O2 C3 O1 -114.52(14) no
C7 C1 C2 O1 -153.42(12) no
C7 C1 C4 C3 148.10(13) no
C7 C1 C4 C5 35.40(19) no
O1 C3 C4 C1 -10.77(16) no
O1 C3 C4 C5 110.00(13) no
O2 C3 C4 C1 -129.62(12) no
O2 C3 C4 C5 -8.85(15) no
